data_7020520
loop_
_publ_author_name
'Mansell, Stephen M.'
'Green, Michael'
'Russell, Christopher A.'

_publ_section_title
;
 Coordination chemistry of trimethylsilylphosphaalkyne: a phosphaalkyne
 bearing a reactive substituent.
;
_journal_issue 47
_journal_name_full 'Dalton transactions (Cambridge, England : 2003)'
_journal_page_first 14360
_journal_page_last 14368
_journal_paper_doi 10.1039/c2dt31756g
_journal_volume 41
_journal_year 2012
_chemical_formula_moiety 'C40 H39 P3 Pt Si'
_chemical_formula_sum 'C40 H39 P3 Pt Si'
_chemical_formula_weight 835.80
_chemical_name_systematic
;
?
;
_space_group_IT_number 14
_symmetry_cell_setting monoclinic
_symmetry_space_group_name_Hall '-P 2ybc'
_symmetry_space_group_name_H-M 'P 1 21/c 1'
_atom_sites_solution_hydrogens geom
_atom_sites_solution_primary direct
_atom_sites_solution_secondary difmap
_audit_creation_method SHELXL-97
_cell_angle_alpha 90.00
_cell_angle_beta 99.217(2)
_cell_angle_gamma 90.00
_cell_formula_units_Z 4
_cell_length_a 12.1854(2)
_cell_length_b 15.5576(4)
_cell_length_c 19.0907(4)
_cell_measurement_reflns_used 30591
_cell_measurement_temperature 120(2)
_cell_measurement_theta_max 27.48
_cell_measurement_theta_min 2.91
_cell_volume 3572.40(13)
_computing_cell_refinement
;
'DENZO (Otwinowski & Minor, 1997) & COLLECT (Hooft, R.W.W., 1998)'
;
_computing_data_collection 'COLLECT (Hooft, R.W.W., 1998)'
_computing_data_reduction
;
'DENZO (Otwinowski & Minor, 1997) & COLLECT (Hooft, R.W.W., 1998)'
;
_computing_molecular_graphics SHELXTL
_computing_publication_material SHELXTL
_computing_structure_refinement 'SHELXL-97 (Sheldrick, 1997)'
_computing_structure_solution 'SHELXS-97 (Sheldrick, 1990)'
_diffrn_ambient_temperature 120(2)
_diffrn_detector_area_resol_mean '4096x4096pixels / 62x62mm'
_diffrn_measured_fraction_theta_full 0.996
_diffrn_measured_fraction_theta_max 0.996
_diffrn_measurement_device_type
;
'Bruker-Nonius APEX II CCD camera on \k-goniostat'
;
_diffrn_measurement_method '\f & \w scans'
_diffrn_radiation_monochromator '10cm confocal mirrors'
_diffrn_radiation_source 'Bruker-Nonius FR591 rotating anode'
_diffrn_radiation_type MoK\a
_diffrn_radiation_wavelength 0.71073
_diffrn_reflns_av_R_equivalents 0.0646
_diffrn_reflns_av_sigmaI/netI 0.0606
_diffrn_reflns_limit_h_max 15
_diffrn_reflns_limit_h_min -15
_diffrn_reflns_limit_k_max 18
_diffrn_reflns_limit_k_min -20
_diffrn_reflns_limit_l_max 24
_diffrn_reflns_limit_l_min -24
_diffrn_reflns_number 34735
_diffrn_reflns_theta_full 27.48
_diffrn_reflns_theta_max 27.48
_diffrn_reflns_theta_min 2.95
_diffrn_standards_number 0
_exptl_absorpt_coefficient_mu 4.123
_exptl_absorpt_correction_T_max 0.85
_exptl_absorpt_correction_T_min 0.676141
_exptl_absorpt_correction_type multi-scan
_exptl_absorpt_process_details 'SADABS 2007/2 (Sheldrick, G.M., 2007)'
_exptl_crystal_colour Colourless
_exptl_crystal_density_diffrn 1.554
_exptl_crystal_density_method 'not measured'
_exptl_crystal_description Rod
_exptl_crystal_F_000 1664
_exptl_crystal_size_max 0.12
_exptl_crystal_size_mid 0.05
_exptl_crystal_size_min 0.04
_refine_diff_density_max 0.995
_refine_diff_density_min -0.769
_refine_diff_density_rms 0.181
_refine_ls_extinction_method none
_refine_ls_goodness_of_fit_ref 1.153
_refine_ls_hydrogen_treatment constr
_refine_ls_matrix_type full
_refine_ls_number_parameters 409
_refine_ls_number_reflns 8165
_refine_ls_number_restraints 0
_refine_ls_restrained_S_all 1.153
_refine_ls_R_factor_all 0.0747
_refine_ls_R_factor_gt 0.0496
_refine_ls_shift/su_max 0.001
_refine_ls_shift/su_mean 0.000
_refine_ls_structure_factor_coef Fsqd
_refine_ls_weighting_details 'calc w=1/[\s^2^(Fo^2^)+(0.0000P)^2^+25.0511P] where P=(Fo^2^+2Fc^2^)/3'
_refine_ls_weighting_scheme calc
_refine_ls_wR_factor_gt 0.0900
_refine_ls_wR_factor_ref 0.1006
_reflns_number_gt 6318
_reflns_number_total 8165
_reflns_threshold_expression >2sigma(I)
_cod_data_source_file c2dt31756g.txt
_cod_data_source_block 7
_cod_depositor_comments
;
The following automatic conversions were performed:

'_symmetry_cell_setting' value 'Monoclinic' changed to 'monoclinic'
according to /home/saulius/struct/CIF-dictionaries/cif_core.dic
dictionary named 'cif_core.dic' version 2.4.2 from 2011-04-26.

Automatic conversion script
Id: cif_fix_values 1891 2012-01-12 08:04:46Z andrius 
;
_cod_original_sg_symbol_H-M 'P 2(1)/c'
_cod_database_code 7020520

loop_
_symmetry_equiv_pos_as_xyz
'x, y, z'
'-x, y+1/2, -z+1/2'
'-x, -y, -z'
'x, -y-1/2, z-1/2'

loop_
_atom_site_label
_atom_site_type_symbol
_atom_site_fract_x
_atom_site_fract_y
_atom_site_fract_z
_atom_site_U_iso_or_equiv
_atom_site_adp_type
_atom_site_occupancy
_atom_site_symmetry_multiplicity
_atom_site_calc_flag
_atom_site_refinement_flags
Pt1 Pt 0.878159(18) 0.124265(15) 0.743610(12) 0.01606(7) Uani 1 1 d .
P1 P 0.83952(14) 0.11329(12) 0.85854(8) 0.0236(4) Uani 1 1 d .
C1 C 0.7371(5) 0.1268(4) 0.7922(3) 0.0191(12) Uani 1 1 d .
Si1 Si 0.58329(14) 0.13281(12) 0.78009(9) 0.0213(4) Uani 1 1 d .
C2 C 0.5365(6) 0.0509(5) 0.8408(4) 0.0336(17) Uani 1 1 d .
H2A H 0.5493 -0.0069 0.8234 0.050 Uiso 1 1 calc R
H2B H 0.4570 0.0586 0.8422 0.050 Uiso 1 1 calc R
H2C H 0.5786 0.0581 0.8887 0.050 Uiso 1 1 calc R
C3 C 0.5363(6) 0.2407(4) 0.8046(4) 0.0299(16) Uani 1 1 d .
H3A H 0.5723 0.2550 0.8528 0.045 Uiso 1 1 calc R
H3B H 0.4555 0.2403 0.8026 0.045 Uiso 1 1 calc R
H3C H 0.5565 0.2836 0.7713 0.045 Uiso 1 1 calc R
C4 C 0.5155(6) 0.1104(5) 0.6872(4) 0.0334(17) Uani 1 1 d .
H4A H 0.5455 0.1494 0.6546 0.050 Uiso 1 1 calc R
H4B H 0.4351 0.1193 0.6831 0.050 Uiso 1 1 calc R
H4C H 0.5302 0.0508 0.6749 0.050 Uiso 1 1 calc R
P2 P 1.06587(13) 0.11444(10) 0.74969(8) 0.0186(3) Uani 1 1 d .
P3 P 0.81846(13) 0.14234(10) 0.62474(8) 0.0169(3) Uani 1 1 d .
C5 C 1.1433(5) 0.1033(4) 0.8400(3) 0.0241(14) Uani 1 1 d .
C6 C 1.1168(6) 0.0338(5) 0.8802(4) 0.0341(17) Uani 1 1 d .
H6 H 1.0584 -0.0039 0.8609 0.041 Uiso 1 1 calc R
C7 C 1.1742(7) 0.0185(5) 0.9480(4) 0.0400(19) Uani 1 1 d .
H7 H 1.1542 -0.0286 0.9750 0.048 Uiso 1 1 calc R
C8 C 1.2601(7) 0.0718(6) 0.9757(4) 0.043(2) Uani 1 1 d .
H8 H 1.3004 0.0611 1.0217 0.052 Uiso 1 1 calc R
C9 C 1.2882(6) 0.1411(6) 0.9370(4) 0.044(2) Uani 1 1 d .
H9 H 1.3469 0.1782 0.9570 0.053 Uiso 1 1 calc R
C10 C 1.2315(5) 0.1573(5) 0.8686(4) 0.0295(16) Uani 1 1 d .
H10 H 1.2524 0.2043 0.8419 0.035 Uiso 1 1 calc R
C11 C 1.1228(5) 0.0204(4) 0.7101(3) 0.0186(13) Uani 1 1 d .
C12 C 1.0517(5) -0.0425(4) 0.6771(3) 0.0240(14) Uani 1 1 d .
H12 H 0.9735 -0.0349 0.6720 0.029 Uiso 1 1 calc R
C13 C 1.0954(6) -0.1170(4) 0.6513(3) 0.0264(14) Uani 1 1 d .
H13 H 1.0466 -0.1602 0.6291 0.032 Uiso 1 1 calc R
C14 C 1.2094(6) -0.1284(5) 0.6578(3) 0.0299(15) Uani 1 1 d .
H14 H 1.2388 -0.1788 0.6396 0.036 Uiso 1 1 calc R
C15 C 1.2804(6) -0.0659(4) 0.6910(4) 0.0254(14) Uani 1 1 d .
H15 H 1.3586 -0.0729 0.6951 0.030 Uiso 1 1 calc R
C16 C 1.2367(5) 0.0070(4) 0.7183(3) 0.0232(14) Uani 1 1 d .
H16 H 1.2856 0.0483 0.7430 0.028 Uiso 1 1 calc R
C17 C 1.1295(5) 0.2089(4) 0.7155(3) 0.0203(13) Uani 1 1 d .
C18 C 1.0928(6) 0.2884(4) 0.7353(4) 0.0276(15) Uani 1 1 d .
H18 H 1.0353 0.2910 0.7635 0.033 Uiso 1 1 calc R
C19 C 1.1386(6) 0.3640(4) 0.7145(4) 0.0302(15) Uani 1 1 d .
H19 H 1.1131 0.4179 0.7289 0.036 Uiso 1 1 calc R
C20 C 1.2215(6) 0.3608(5) 0.6727(4) 0.0324(17) Uani 1 1 d .
H20 H 1.2541 0.4124 0.6589 0.039 Uiso 1 1 calc R
C21 C 1.2560(6) 0.2827(5) 0.6514(4) 0.0311(16) Uani 1 1 d .
H21 H 1.3121 0.2806 0.6222 0.037 Uiso 1 1 calc R
C22 C 1.2107(6) 0.2060(4) 0.6717(4) 0.0271(15) Uani 1 1 d .
H22 H 1.2349 0.1524 0.6558 0.033 Uiso 1 1 calc R
C23 C 0.9214(5) 0.1708(4) 0.5690(3) 0.0213(13) Uani 1 1 d .
C24 C 0.9424(5) 0.2572(4) 0.5538(4) 0.0268(15) Uani 1 1 d .
H24 H 0.8985 0.3016 0.5692 0.032 Uiso 1 1 calc R
C25 C 1.0273(6) 0.2771(4) 0.5163(4) 0.0308(16) Uani 1 1 d .
H25 H 1.0410 0.3355 0.5059 0.037 Uiso 1 1 calc R
C26 C 1.0915(6) 0.2141(5) 0.4940(4) 0.0349(17) Uani 1 1 d .
H26 H 1.1499 0.2290 0.4687 0.042 Uiso 1 1 calc R
C27 C 1.0719(5) 0.1281(5) 0.5081(3) 0.0290(15) Uani 1 1 d .
H27 H 1.1165 0.0844 0.4921 0.035 Uiso 1 1 calc R
C28 C 0.9875(5) 0.1062(4) 0.5453(3) 0.0208(13) Uani 1 1 d .
H28 H 0.9741 0.0476 0.5548 0.025 Uiso 1 1 calc R
C29 C 0.7183(5) 0.2292(4) 0.6016(3) 0.0186(13) Uani 1 1 d .
C30 C 0.6552(6) 0.2380(5) 0.5346(4) 0.0328(17) Uani 1 1 d .
H30 H 0.6587 0.1945 0.5001 0.039 Uiso 1 1 calc R
C31 C 0.5873(6) 0.3086(5) 0.5171(4) 0.0355(18) Uani 1 1 d .
H31 H 0.5464 0.3140 0.4706 0.043 Uiso 1 1 calc R
C32 C 0.5792(6) 0.3708(5) 0.5668(3) 0.0289(15) Uani 1 1 d .
H32 H 0.5309 0.4185 0.5555 0.035 Uiso 1 1 calc R
C33 C 0.6410(7) 0.3637(5) 0.6327(4) 0.0395(19) Uani 1 1 d .
H33 H 0.6370 0.4075 0.6670 0.047 Uiso 1 1 calc R
C34 C 0.7092(6) 0.2936(4) 0.6502(4) 0.0306(16) Uani 1 1 d .
H34 H 0.7509 0.2895 0.6967 0.037 Uiso 1 1 calc R
C35 C 0.7483(5) 0.0467(4) 0.5813(3) 0.0213(13) Uani 1 1 d .
C36 C 0.7139(5) -0.0172(4) 0.6237(4) 0.0242(14) Uani 1 1 d .
H36 H 0.7318 -0.0131 0.6739 0.029 Uiso 1 1 calc R
C37 C 0.6538(6) -0.0867(5) 0.5931(4) 0.0338(17) Uani 1 1 d .
H37 H 0.6313 -0.1305 0.6225 0.041 Uiso 1 1 calc R
C38 C 0.6262(6) -0.0931(4) 0.5206(4) 0.0332(17) Uani 1 1 d .
H38 H 0.5822 -0.1398 0.5001 0.040 Uiso 1 1 calc R
C39 C 0.6623(6) -0.0319(5) 0.4776(4) 0.0294(16) Uani 1 1 d .
H39 H 0.6452 -0.0372 0.4275 0.035 Uiso 1 1 calc R
C40 C 0.7240(5) 0.0380(4) 0.5079(4) 0.0263(15) Uani 1 1 d .
H40 H 0.7497 0.0800 0.4782 0.032 Uiso 1 1 calc R

loop_
_atom_site_aniso_label
_atom_site_aniso_U_11
_atom_site_aniso_U_22
_atom_site_aniso_U_33
_atom_site_aniso_U_23
_atom_site_aniso_U_13
_atom_site_aniso_U_12
Pt1 0.01424(11) 0.01699(11) 0.01656(11) 0.00030(10) 0.00131(8) 0.00058(10)
P1 0.0212(8) 0.0319(10) 0.0179(8) 0.0009(7) 0.0033(6) -0.0018(7)
C1 0.020(3) 0.018(3) 0.021(3) -0.001(3) 0.006(2) -0.001(3)
Si1 0.0164(8) 0.0228(9) 0.0254(9) -0.0024(7) 0.0054(7) -0.0028(7)
C2 0.023(4) 0.027(4) 0.052(5) 0.004(3) 0.011(3) 0.000(3)
C3 0.022(4) 0.029(4) 0.040(4) -0.009(3) 0.010(3) -0.004(3)
C4 0.023(4) 0.042(5) 0.034(4) -0.010(3) 0.003(3) -0.007(3)
P2 0.0172(8) 0.0184(8) 0.0197(8) -0.0011(6) 0.0017(6) 0.0033(7)
P3 0.0141(7) 0.0199(8) 0.0163(7) -0.0004(6) 0.0013(6) 0.0008(6)
C5 0.023(3) 0.022(3) 0.026(3) -0.005(3) 0.001(3) 0.015(3)
C6 0.039(4) 0.040(4) 0.019(4) 0.000(3) -0.006(3) 0.006(3)
C7 0.041(5) 0.048(5) 0.031(4) -0.001(4) 0.004(3) 0.023(4)
C8 0.040(5) 0.065(6) 0.022(4) -0.010(4) -0.006(3) 0.030(4)
C9 0.024(4) 0.058(6) 0.044(5) -0.025(4) -0.010(3) 0.009(4)
C10 0.017(3) 0.039(4) 0.031(4) -0.007(3) -0.001(3) 0.006(3)
C11 0.015(3) 0.023(3) 0.017(3) 0.004(2) 0.000(2) 0.007(2)
C12 0.019(3) 0.029(4) 0.024(3) 0.001(3) 0.004(3) 0.001(3)
C13 0.035(4) 0.021(3) 0.023(3) -0.007(3) 0.007(3) -0.001(3)
C14 0.043(4) 0.021(3) 0.029(3) 0.006(3) 0.015(3) 0.004(3)
C15 0.026(4) 0.021(3) 0.031(4) 0.004(3) 0.010(3) 0.008(3)
C16 0.019(3) 0.022(3) 0.028(4) 0.000(3) 0.003(3) -0.002(3)
C17 0.020(3) 0.012(3) 0.027(3) 0.002(2) -0.001(3) 0.001(2)
C18 0.030(4) 0.024(3) 0.030(4) -0.008(3) 0.009(3) 0.002(3)
C19 0.035(4) 0.021(4) 0.034(4) -0.004(3) 0.001(3) -0.003(3)
C20 0.026(4) 0.028(4) 0.043(4) 0.007(3) 0.004(3) -0.007(3)
C21 0.033(4) 0.031(4) 0.033(4) -0.003(3) 0.015(3) 0.003(3)
C22 0.029(4) 0.019(3) 0.032(4) 0.000(3) 0.001(3) 0.004(3)
C23 0.019(3) 0.025(3) 0.018(3) 0.003(3) -0.002(2) -0.003(3)
C24 0.021(3) 0.025(4) 0.034(4) 0.003(3) 0.006(3) 0.003(3)
C25 0.033(4) 0.023(4) 0.037(4) 0.009(3) 0.005(3) -0.009(3)
C26 0.031(4) 0.044(5) 0.032(4) 0.003(3) 0.012(3) -0.017(3)
C27 0.029(4) 0.030(4) 0.030(3) -0.015(3) 0.009(3) 0.000(3)
C28 0.022(3) 0.023(3) 0.017(3) -0.005(2) 0.002(2) 0.001(3)
C29 0.018(3) 0.021(3) 0.016(3) -0.003(2) 0.001(2) 0.000(2)
C30 0.033(4) 0.045(5) 0.018(3) -0.002(3) 0.000(3) 0.015(3)
C31 0.035(4) 0.046(5) 0.022(4) -0.002(3) -0.005(3) 0.010(4)
C32 0.031(4) 0.024(3) 0.030(4) 0.000(3) -0.002(3) 0.009(3)
C33 0.050(5) 0.028(4) 0.036(4) -0.006(3) -0.007(3) 0.014(4)
C34 0.038(4) 0.023(4) 0.028(4) -0.005(3) -0.006(3) 0.010(3)
C35 0.016(3) 0.023(3) 0.025(3) 0.001(3) 0.004(3) 0.001(3)
C36 0.026(4) 0.022(3) 0.024(3) -0.001(3) 0.003(3) 0.000(3)
C37 0.037(4) 0.021(4) 0.044(5) -0.003(3) 0.010(3) -0.008(3)
C38 0.028(4) 0.018(3) 0.051(5) -0.012(3) 0.001(3) -0.010(3)
C39 0.025(4) 0.033(4) 0.028(4) -0.009(3) -0.002(3) -0.004(3)
C40 0.023(4) 0.029(4) 0.027(4) -0.003(3) 0.004(3) 0.000(3)

loop_
_atom_type_symbol
_atom_type_description
_atom_type_scat_dispersion_real
_atom_type_scat_dispersion_imag
_atom_type_scat_source
C C 0.0033 0.0016 'International Tables Vol C Tables 4.2.6.8 and 6.1.1.4'
H H 0.0000 0.0000 'International Tables Vol C Tables 4.2.6.8 and 6.1.1.4'
Si Si 0.0817 0.0704 'International Tables Vol C Tables 4.2.6.8 and 6.1.1.4'
P P 0.1023 0.0942 'International Tables Vol C Tables 4.2.6.8 and 6.1.1.4'
Pt Pt -1.7033 8.3905 'International Tables Vol C Tables 4.2.6.8 and 6.1.1.4'

loop_
_geom_angle_atom_site_label_1
_geom_angle_atom_site_label_2
_geom_angle_atom_site_label_3
_geom_angle
C1 Pt1 P2 150.87(17)
C1 Pt1 P3 106.63(17)
P2 Pt1 P3 102.48(5)
C1 Pt1 P1 43.37(17)
P2 Pt1 P1 107.51(6)
P3 Pt1 P1 150.00(6)
C1 P1 Pt1 60.5(2)
P1 C1 Si1 137.0(4)
P1 C1 Pt1 76.2(2)
Si1 C1 Pt1 146.7(3)
C1 Si1 C3 111.1(3)
C1 Si1 C4 113.2(3)
C3 Si1 C4 107.5(3)
C1 Si1 C2 106.9(3)
C3 Si1 C2 108.8(3)
C4 Si1 C2 109.2(3)
Si1 C2 H2A 109.5
Si1 C2 H2B 109.5
H2A C2 H2B 109.5
Si1 C2 H2C 109.5
H2A C2 H2C 109.5
H2B C2 H2C 109.5
Si1 C3 H3A 109.5
Si1 C3 H3B 109.5
H3A C3 H3B 109.5
Si1 C3 H3C 109.5
H3A C3 H3C 109.5
H3B C3 H3C 109.5
Si1 C4 H4A 109.5
Si1 C4 H4B 109.5
H4A C4 H4B 109.5
Si1 C4 H4C 109.5
H4A C4 H4C 109.5
H4B C4 H4C 109.5
C17 P2 C11 106.5(3)
C17 P2 C5 103.2(3)
C11 P2 C5 98.1(3)
C17 P2 Pt1 114.0(2)
C11 P2 Pt1 118.4(2)
C5 P2 Pt1 114.5(2)
C23 P3 C29 100.1(3)
C23 P3 C35 104.2(3)
C29 P3 C35 104.1(3)
C23 P3 Pt1 118.0(2)
C29 P3 Pt1 115.2(2)
C35 P3 Pt1 113.4(2)
C6 C5 C10 118.7(6)
C6 C5 P2 117.5(5)
C10 C5 P2 123.7(5)
C7 C6 C5 121.3(8)
C7 C6 H6 119.4
C5 C6 H6 119.4
C8 C7 C6 119.6(8)
C8 C7 H7 120.2
C6 C7 H7 120.2
C7 C8 C9 120.3(7)
C7 C8 H8 119.9
C9 C8 H8 119.9
C8 C9 C10 120.9(7)
C8 C9 H9 119.6
C10 C9 H9 119.6
C9 C10 C5 119.2(7)
C9 C10 H10 120.4
C5 C10 H10 120.4
C12 C11 C16 119.1(6)
C12 C11 P2 120.0(5)
C16 C11 P2 120.7(5)
C11 C12 C13 119.9(6)
C11 C12 H12 120.0
C13 C12 H12 120.0
C14 C13 C12 120.5(6)
C14 C13 H13 119.8
C12 C13 H13 119.8
C15 C14 C13 119.6(6)
C15 C14 H14 120.2
C13 C14 H14 120.2
C14 C15 C16 119.7(6)
C14 C15 H15 120.1
C16 C15 H15 120.1
C11 C16 C15 121.1(6)
C11 C16 H16 119.4
C15 C16 H16 119.4
C18 C17 C22 118.9(6)
C18 C17 P2 116.4(5)
C22 C17 P2 124.7(5)
C17 C18 C19 121.1(6)
C17 C18 H18 119.5
C19 C18 H18 119.5
C18 C19 C20 119.9(6)
C18 C19 H19 120.1
C20 C19 H19 120.1
C21 C20 C19 119.3(7)
C21 C20 H20 120.3
C19 C20 H20 120.3
C20 C21 C22 121.6(7)
C20 C21 H21 119.2
C22 C21 H21 119.2
C17 C22 C21 119.3(6)
C17 C22 H22 120.4
C21 C22 H22 120.4
C24 C23 C28 118.9(6)
C24 C23 P3 121.1(5)
C28 C23 P3 119.8(5)
C25 C24 C23 119.8(6)
C25 C24 H24 120.1
C23 C24 H24 120.1
C26 C25 C24 120.9(6)
C26 C25 H25 119.5
C24 C25 H25 119.5
C25 C26 C27 120.4(6)
C25 C26 H26 119.8
C27 C26 H26 119.8
C28 C27 C26 119.9(6)
C28 C27 H27 120.0
C26 C27 H27 120.0
C27 C28 C23 120.1(6)
C27 C28 H28 119.9
C23 C28 H28 119.9
C34 C29 C30 117.0(6)
C34 C29 P3 119.7(5)
C30 C29 P3 123.0(5)
C31 C30 C29 121.5(7)
C31 C30 H30 119.3
C29 C30 H30 119.3
C32 C31 C30 120.0(6)
C32 C31 H31 120.0
C30 C31 H31 120.0
C33 C32 C31 119.5(7)
C33 C32 H32 120.3
C31 C32 H32 120.3
C32 C33 C34 120.6(7)
C32 C33 H33 119.7
C34 C33 H33 119.7
C33 C34 C29 121.4(6)
C33 C34 H34 119.3
C29 C34 H34 119.3
C36 C35 C40 118.8(6)
C36 C35 P3 118.4(5)
C40 C35 P3 122.7(5)
C37 C36 C35 120.2(6)
C37 C36 H36 119.9
C35 C36 H36 119.9
C38 C37 C36 120.6(7)
C38 C37 H37 119.7
C36 C37 H37 119.7
C39 C38 C37 120.1(6)
C39 C38 H38 120.0
C37 C38 H38 120.0
C38 C39 C40 119.8(7)
C38 C39 H39 120.1
C40 C39 H39 120.1
C35 C40 C39 120.4(7)
C35 C40 H40 119.8
C39 C40 H40 119.8

loop_
_geom_bond_atom_site_label_1
_geom_bond_atom_site_label_2
_geom_bond_distance
Pt1 C1 2.081(6)
Pt1 P2 2.2768(16)
Pt1 P3 2.2867(15)
Pt1 P1 2.3229(16)
P1 C1 1.643(6)
C1 Si1 1.853(6)
Si1 C3 1.857(7)
Si1 C4 1.866(7)
Si1 C2 1.872(7)
C2 H2A 0.9800
C2 H2B 0.9800
C2 H2C 0.9800
C3 H3A 0.9800
C3 H3B 0.9800
C3 H3C 0.9800
C4 H4A 0.9800
C4 H4B 0.9800
C4 H4C 0.9800
P2 C17 1.831(6)
P2 C11 1.834(6)
P2 C5 1.836(7)
P3 C23 1.825(6)
P3 C29 1.827(6)
P3 C35 1.846(7)
C5 C6 1.394(10)
C5 C10 1.404(9)
C6 C7 1.389(10)
C6 H6 0.9500
C7 C8 1.373(12)
C7 H7 0.9500
C8 C9 1.380(12)
C8 H8 0.9500
C9 C10 1.398(10)
C9 H9 0.9500
C10 H10 0.9500
C11 C12 1.389(9)
C11 C16 1.387(8)
C12 C13 1.398(9)
C12 H12 0.9500
C13 C14 1.387(9)
C13 H13 0.9500
C14 C15 1.385(10)
C14 H14 0.9500
C15 C16 1.390(9)
C15 H15 0.9500
C16 H16 0.9500
C17 C18 1.388(8)
C17 C22 1.395(9)
C18 C19 1.387(9)
C18 H18 0.9500
C19 C20 1.386(10)
C19 H19 0.9500
C20 C21 1.369(9)
C20 H20 0.9500
C21 C22 1.395(9)
C21 H21 0.9500
C22 H22 0.9500
C23 C24 1.407(9)
C23 C28 1.406(9)
C24 C25 1.384(9)
C24 H24 0.9500
C25 C26 1.363(10)
C25 H25 0.9500
C26 C27 1.394(10)
C26 H26 0.9500
C27 C28 1.383(9)
C27 H27 0.9500
C28 H28 0.9500
C29 C34 1.383(9)
C29 C30 1.389(9)
C30 C31 1.384(10)
C30 H30 0.9500
C31 C32 1.370(10)
C31 H31 0.9500
C32 C33 1.363(10)
C32 H32 0.9500
C33 C34 1.380(9)
C33 H33 0.9500
C34 H34 0.9500
C35 C36 1.389(9)
C35 C40 1.391(9)
C36 C37 1.382(9)
C36 H36 0.9500
C37 C38 1.376(11)
C37 H37 0.9500
C38 C39 1.374(10)
C38 H38 0.9500
C39 C40 1.393(9)
C39 H39 0.9500
C40 H40 0.9500

loop_
_geom_torsion_atom_site_label_1
_geom_torsion_atom_site_label_2
_geom_torsion_atom_site_label_3
_geom_torsion_atom_site_label_4
_geom_torsion
P2 Pt1 P1 C1 179.3(3)
P3 Pt1 P1 C1 0.8(3)
Pt1 P1 C1 Si1 177.1(7)
P2 Pt1 C1 P1 -1.3(5)
P3 Pt1 C1 P1 -179.59(15)
P2 Pt1 C1 Si1 -177.7(3)
P3 Pt1 C1 Si1 4.0(7)
P1 Pt1 C1 Si1 -176.4(8)
P1 C1 Si1 C3 79.5(6)
Pt1 C1 Si1 C3 -105.6(7)
P1 C1 Si1 C4 -159.4(5)
Pt1 C1 Si1 C4 15.5(8)
P1 C1 Si1 C2 -39.1(6)
Pt1 C1 Si1 C2 135.8(6)
C1 Pt1 P2 C17 -119.0(4)
P3 Pt1 P2 C17 59.3(2)
P1 Pt1 P2 C17 -120.0(2)
C1 Pt1 P2 C11 114.5(4)
P3 Pt1 P2 C11 -67.2(2)
P1 Pt1 P2 C11 113.5(2)
C1 Pt1 P2 C5 -0.5(4)
P3 Pt1 P2 C5 177.8(2)
P1 Pt1 P2 C5 -1.4(2)
C1 Pt1 P3 C23 164.6(3)
P2 Pt1 P3 C23 -14.6(3)
P1 Pt1 P3 C23 164.0(3)
C1 Pt1 P3 C29 46.7(3)
P2 Pt1 P3 C29 -132.5(2)
P1 Pt1 P3 C29 46.1(3)
C1 Pt1 P3 C35 -73.2(3)
P2 Pt1 P3 C35 107.7(2)
P1 Pt1 P3 C35 -73.8(3)
C17 P2 C5 C6 -177.7(5)
C11 P2 C5 C6 -68.6(6)
Pt1 P2 C5 C6 57.8(5)
C17 P2 C5 C10 -1.9(6)
C11 P2 C5 C10 107.2(6)
Pt1 P2 C5 C10 -126.4(5)
C10 C5 C6 C7 1.4(10)
P2 C5 C6 C7 177.4(6)
C5 C6 C7 C8 -1.1(11)
C6 C7 C8 C9 1.0(11)
C7 C8 C9 C10 -1.2(11)
C8 C9 C10 C5 1.4(11)
C6 C5 C10 C9 -1.5(10)
P2 C5 C10 C9 -177.3(5)
C17 P2 C11 C12 -129.7(5)
C5 P2 C11 C12 123.9(5)
Pt1 P2 C11 C12 0.3(6)
C17 P2 C11 C16 56.3(6)
C5 P2 C11 C16 -50.1(6)
Pt1 P2 C11 C16 -173.7(4)
C16 C11 C12 C13 -1.5(9)
P2 C11 C12 C13 -175.5(5)
C11 C12 C13 C14 -0.6(10)
C12 C13 C14 C15 0.9(10)
C13 C14 C15 C16 0.9(10)
C12 C11 C16 C15 3.3(9)
P2 C11 C16 C15 177.3(5)
C14 C15 C16 C11 -3.0(10)
C11 P2 C17 C18 176.1(5)
C5 P2 C17 C18 -81.2(5)
Pt1 P2 C17 C18 43.6(6)
C11 P2 C17 C22 -3.9(6)
C5 P2 C17 C22 98.8(6)
Pt1 P2 C17 C22 -136.3(5)
C22 C17 C18 C19 -2.6(10)
P2 C17 C18 C19 177.5(5)
C17 C18 C19 C20 0.7(10)
C18 C19 C20 C21 1.0(11)
C19 C20 C21 C22 -0.9(11)
C18 C17 C22 C21 2.6(10)
P2 C17 C22 C21 -177.4(5)
C20 C21 C22 C17 -0.9(11)
C29 P3 C23 C24 32.6(6)
C35 P3 C23 C24 140.1(5)
Pt1 P3 C23 C24 -93.1(5)
C29 P3 C23 C28 -152.5(5)
C35 P3 C23 C28 -45.0(5)
Pt1 P3 C23 C28 81.8(5)
C28 C23 C24 C25 -0.3(10)
P3 C23 C24 C25 174.7(5)
C23 C24 C25 C26 -0.3(11)
C24 C25 C26 C27 0.6(11)
C25 C26 C27 C28 -0.5(11)
C26 C27 C28 C23 -0.1(10)
C24 C23 C28 C27 0.4(9)
P3 C23 C28 C27 -174.6(5)
C23 P3 C29 C34 -108.1(6)
C35 P3 C29 C34 144.4(6)
Pt1 P3 C29 C34 19.5(6)
C23 P3 C29 C30 66.8(6)
C35 P3 C29 C30 -40.7(7)
Pt1 P3 C29 C30 -165.6(5)
C34 C29 C30 C31 0.8(11)
P3 C29 C30 C31 -174.3(6)
C29 C30 C31 C32 -1.6(12)
C30 C31 C32 C33 2.0(12)
C31 C32 C33 C34 -1.6(12)
C32 C33 C34 C29 0.8(13)
C30 C29 C34 C33 -0.4(11)
P3 C29 C34 C33 174.8(6)
C23 P3 C35 C36 144.8(5)
C29 P3 C35 C36 -110.7(5)
Pt1 P3 C35 C36 15.2(6)
C23 P3 C35 C40 -38.3(6)
C29 P3 C35 C40 66.2(6)
Pt1 P3 C35 C40 -167.9(5)
C40 C35 C36 C37 -1.9(10)
P3 C35 C36 C37 175.1(5)
C35 C36 C37 C38 -0.7(11)
C36 C37 C38 C39 2.7(11)
C37 C38 C39 C40 -1.9(11)
C36 C35 C40 C39 2.6(10)
P3 C35 C40 C39 -174.3(5)
C38 C39 C40 C35 -0.7(10)
